data_7248260
loop_
_publ_author_name
'Lappi, Tatiana I.'
'Gaifulin, Yakov M.'
'Sukhikh, Taisiya S.'
'Gaifulina, Viktoria K.'
'Yanshole, Vadim V.'
'Cordier, Stephane'
'Naumov, Nikolay G.'

_publ_section_title
;
 Molecular heterometallic clusters [Re6&#x2212;xMoxS8L6] (x = 2--3, L =
 py, etpy, tbp): negligible influence of the x value on the crystal
 structures
;
_journal_issue 12
_journal_name_full CrystEngComm
_journal_page_first 1720
_journal_page_last 1729
_journal_paper_doi 10.1039/D3CE01229H
_journal_volume 26
_journal_year 2024
_chemical_formula_moiety 'C42 H54 Mo3 N6 Re3 S8'
_chemical_formula_sum 'C42 H54 Mo3 N6 Re3 S8'
_chemical_formula_weight 1745.81
_space_group_crystal_system tetragonal
_space_group_IT_number 88
_space_group_name_Hall '-I 4ad'
_space_group_name_H-M_alt 'I 41/a :2'
_atom_sites_solution_hydrogens geom
_atom_sites_solution_primary dual
_audit_creation_date 2023-07-19
_audit_creation_method
;
Olex2 1.5
(compiled 2023.03.06 svn.rbb2c1857 for OlexSys, GUI svn.r6748)
;
_audit_update_record
;
2023-11-24 deposited with the CCDC.	2024-02-20 downloaded from the CCDC.
;
_cell_angle_alpha 90
_cell_angle_beta 90
_cell_angle_gamma 90
_cell_formula_units_Z 4
_cell_length_a 14.2677(11)
_cell_length_b 14.2677(11)
_cell_length_c 24.473(4)
_cell_measurement_reflns_used 4657
_cell_measurement_temperature 150(2)
_cell_measurement_theta_max 29.50
_cell_measurement_theta_min 2.62
_cell_volume 4981.9(10)
_computing_cell_refinement 'Bruker SAINT'
_computing_data_collection 'Bruker APEX3'
_computing_data_reduction 'Bruker SAINT'
_computing_molecular_graphics 'Olex2 1.5 (Dolomanov et al., 2009)'
_computing_publication_material 'Olex2 1.5 (Dolomanov et al., 2009)'
_computing_structure_refinement 'SHELXL 2014/7 (Sheldrick, 2015)'
_computing_structure_solution 'SHELXT  (Sheldrick, 2015)'
_diffrn_ambient_temperature 150(2)
_diffrn_detector_area_resol_mean 7.41
_diffrn_detector_type 'Bruker PHOTON III area detector'
_diffrn_measured_fraction_theta_full 0.999
_diffrn_measured_fraction_theta_max 0.998
_diffrn_measurement_device 'three-circle diffractometer'
_diffrn_measurement_device_type 'Bruker D8 Venture diffractometer'
_diffrn_measurement_method '\w and \f scans'
_diffrn_radiation_type MoK\a
_diffrn_radiation_wavelength 0.71073
_diffrn_reflns_av_R_equivalents 0.0445
_diffrn_reflns_av_unetI/netI 0.0374
_diffrn_reflns_Laue_measured_fraction_full 0.999
_diffrn_reflns_Laue_measured_fraction_max 0.998
_diffrn_reflns_limit_h_max 19
_diffrn_reflns_limit_h_min -19
_diffrn_reflns_limit_k_max 18
_diffrn_reflns_limit_k_min -19
_diffrn_reflns_limit_l_max 33
_diffrn_reflns_limit_l_min -22
_diffrn_reflns_number 16324
_diffrn_reflns_point_group_measured_fraction_full 0.999
_diffrn_reflns_point_group_measured_fraction_max 0.998
_diffrn_reflns_theta_full 25.242
_diffrn_reflns_theta_max 29.569
_diffrn_reflns_theta_min 2.617
_exptl_absorpt_coefficient_mu 8.366
_exptl_absorpt_correction_T_max 0.7459
_exptl_absorpt_correction_T_min 0.6149
_exptl_absorpt_correction_type multi-scan
_exptl_absorpt_process_details
;
SADABS-2016/2 (Bruker,2016/2) was used for absorption correction.
wR2(int) was 0.0675 before and 0.0537 after correction.
The Ratio of minimum to maximum transmission is 0.8244.
The \l/2 correction factor is Not present.
;
_exptl_crystal_colour brown
_exptl_crystal_colour_primary brown
_exptl_crystal_density_diffrn 2.328
_exptl_crystal_description plate
_exptl_crystal_F_000 3308
_exptl_crystal_size_max 0.06
_exptl_crystal_size_mid 0.05
_exptl_crystal_size_min 0.03
_refine_diff_density_max 0.529
_refine_diff_density_min -0.522
_refine_diff_density_rms 0.130
_refine_ls_extinction_method none
_refine_ls_goodness_of_fit_ref 1.033
_refine_ls_hydrogen_treatment constr
_refine_ls_matrix_type full
_refine_ls_number_parameters 166
_refine_ls_number_reflns 3483
_refine_ls_number_restraints 17
_refine_ls_restrained_S_all 1.034
_refine_ls_R_factor_all 0.0417
_refine_ls_R_factor_gt 0.0245
_refine_ls_shift/su_max 0.001
_refine_ls_shift/su_mean 0.000
_refine_ls_structure_factor_coef Fsqd
_refine_ls_weighting_details 'w=1/[\s^2^(Fo^2^)+(0.0090P)^2^+1.4157P] where P=(Fo^2^+2Fc^2^)/3'
_refine_ls_weighting_scheme calc
_refine_ls_wR_factor_gt 0.0456
_refine_ls_wR_factor_ref 0.0516
_reflns_Friedel_coverage 0.000
_reflns_number_gt 2378
_reflns_number_total 3483
_reflns_threshold_expression 'I > 2\s(I)'
_cod_data_source_file d3ce01229h2.cif
_cod_data_source_block lap737
_cod_depositor_comments 'Adding full bibliography for 7248256--7248264.cif.'
_cod_original_cell_volume 4981.8(10)
_cod_original_sg_symbol_H-M 'I 41/a'
_cod_database_code 7248260
_shelx_shelxl_version_number 2014/7
_shelx_space_group_comment
;
The symmetry employed for this shelxl refinement is uniquely defined
by the following loop, which should always be used as a source of
symmetry information in preference to the above space-group names.
They are only intended as comments.
;
_shelx_estimated_absorpt_t_max 0.787
_shelx_estimated_absorpt_t_min 0.634
_olex2_refinement_description
;
1. Fixed Uiso
 At 1.2 times of:
  All C(H) groups, All C(H,H) groups, All C(H,H,H,H) groups
 At 1.5 times of:
  All C(H,H,H) groups
2. Shared sites
{Re1, Mo1}
{Re2, Mo2}
3. Restrained distances
 C17A-C16 = C17-C16 = C24-C23 = C25-C24
 1.5 with sigma of 0.02
4. Uiso/Uaniso restraints and constraints
Uanis(C24) \\sim Ueq, Uanis(C17A) \\sim Ueq: with sigma of 0.01 and sigma for
terminal atoms of 0.02
Uanis(Re1) = Uanis(Mo1)
Uanis(Re2) = Uanis(Mo2)
5. Others
 1*[Sof(Re1)+Sof(Mo1)]+0.5*[Sof(Re2)+Sof(Mo2)]=0.75 with esd of 0.0001
 Sof(Mo1)=1-FVAR(1)
 Sof(Re1)=FVAR(1)
 Sof(Mo2)=0.5*(1-FVAR(3))
 Sof(Re2)=0.5*FVAR(3)
 Sof(H16C)=Sof(H16D)=Sof(C17A)=Sof(H17D)=Sof(H17E)=Sof(H17F)=1-FVAR(3)
 Sof(H16A)=Sof(H16B)=Sof(C17)=Sof(H17A)=Sof(H17B)=Sof(H17C)=FVAR(3)
 Fixed Sof: C24(0.5) H24A(0.5) H24B(0.5) C25(0.5) H25A(0.5) H25B(0.5) H25C(0.5)
6.a Secondary CH2 refined with riding coordinates:
 C16(H16A,H16B), C16(H16C,H16D), C24(H24A,H24B)
6.b Aromatic/amide H refined with riding coordinates:
 C11(H11), C12(H12), C14(H14), C15(H15), C21(H21), C22(H22)
6.c Idealised Me refined as rotating group:
 C17(H17A,H17B,H17C), C17A(H17D,H17E,H17F), C25(H25A,H25B,H25C)
;
_olex2_submission_special_instructions 'No special instructions were received'

loop_
_space_group_symop_operation_xyz
'x, y, z'
'-y+3/4, x+1/4, z+1/4'
'-x, -y+1/2, z'
'y+1/4, -x+1/4, z+1/4'
'x+1/2, y+1/2, z+1/2'
'-y+5/4, x+3/4, z+3/4'
'-x+1/2, -y+1, z+1/2'
'y+3/4, -x+3/4, z+3/4'
'-x, -y, -z'
'y-3/4, -x-1/4, -z-1/4'
'x, y-1/2, -z'
'-y-1/4, x-1/4, -z-1/4'
'-x+1/2, -y+1/2, -z+1/2'
'y-1/4, -x+1/4, -z+1/4'
'x+1/2, y, -z+1/2'
'-y+1/4, x+1/4, -z+1/4'

loop_
_atom_site_label
_atom_site_type_symbol
_atom_site_fract_x
_atom_site_fract_y
_atom_site_fract_z
_atom_site_U_iso_or_equiv
_atom_site_adp_type
_atom_site_occupancy
_atom_site_site_symmetry_order
_atom_site_calc_flag
_atom_site_refinement_flags_posn
_atom_site_refinement_flags_adp
_atom_site_refinement_flags_occupancy
_atom_site_disorder_assembly
_atom_site_disorder_group
Re1 Re 0.61171(2) 0.31629(2) 0.37464(2) 0.01611(6) Uani 0.4927(6) 1 d . . P . .
Re2 Re 0.5000 0.2500 0.29994(2) 0.01590(8) Uani 0.5147(12) 2 d S T P . .
Mo1 Mo 0.61171(2) 0.31629(2) 0.37464(2) 0.01611(6) Uani 0.5073(6) 1 d . . P . .
Mo2 Mo 0.5000 0.2500 0.29994(2) 0.01590(8) Uani 0.4853(12) 2 d S T P . .
S1 S 0.33526(6) 0.29304(6) 0.30544(4) 0.01974(19) Uani 1 1 d . . . . .
S2 S 0.54155(6) 0.41547(6) 0.30507(4) 0.0204(2) Uani 1 1 d . . . . .
N1 N 0.74553(19) 0.39756(19) 0.37318(14) 0.0218(6) Uani 1 1 d . . . . .
N2 N 0.5000 0.2500 0.20887(16) 0.0203(8) Uani 1 2 d S T P . .
C11 C 0.7969(3) 0.4057(3) 0.32733(17) 0.0266(9) Uani 1 1 d . . . . .
H11 H 0.7720 0.3812 0.2943 0.032 Uiso 1 1 calc R U . . .
C12 C 0.8839(3) 0.4478(3) 0.32606(18) 0.0305(9) Uani 1 1 d . . . . .
H12 H 0.9177 0.4506 0.2927 0.037 Uiso 1 1 calc R U . . .
C13 C 0.9222(3) 0.4857(3) 0.3729(2) 0.0339(9) Uani 1 1 d . . . . .
C14 C 0.8676(3) 0.4793(3) 0.41996(18) 0.0394(11) Uani 1 1 d . . . . .
H14 H 0.8899 0.5053 0.4532 0.047 Uiso 1 1 calc R U . . .
C15 C 0.7816(3) 0.4358(3) 0.41866(18) 0.0339(10) Uani 1 1 d . . . . .
H15 H 0.7462 0.4326 0.4515 0.041 Uiso 1 1 calc R U . . .
C16 C 1.0175(3) 0.5318(4) 0.3719(2) 0.0529(13) Uani 1 1 d D . . . .
H16A H 1.0552 0.5035 0.3422 0.063 Uiso 0.836(8) 1 calc R U P A 1
H16B H 1.0096 0.5992 0.3634 0.063 Uiso 0.836(8) 1 calc R U P A 1
H16C H 1.0371 0.5454 0.4099 0.063 Uiso 0.164(8) 1 calc R U P A 2
H16D H 1.0635 0.4874 0.3561 0.063 Uiso 0.164(8) 1 calc R U P A 2
C17 C 1.0702(4) 0.5227(5) 0.4245(3) 0.056(2) Uani 0.836(8) 1 d D . P A 1
H17A H 1.0376 0.5577 0.4532 0.084 Uiso 0.836(8) 1 calc R U P A 1
H17B H 1.1336 0.5480 0.4200 0.084 Uiso 0.836(8) 1 calc R U P A 1
H17C H 1.0740 0.4564 0.4349 0.084 Uiso 0.836(8) 1 calc R U P A 1
C17A C 1.020(3) 0.6185(19) 0.3405(15) 0.085(14) Uani 0.164(8) 1 d D U P A 2
H17D H 1.0579 0.6096 0.3076 0.128 Uiso 0.164(8) 1 calc R U P A 2
H17E H 1.0465 0.6687 0.3628 0.128 Uiso 0.164(8) 1 calc R U P A 2
H17F H 0.9556 0.6356 0.3298 0.128 Uiso 0.164(8) 1 calc R U P A 2
C21 C 0.4261(3) 0.2198(3) 0.18008(16) 0.0279(9) Uani 1 1 d . . . . .
H21 H 0.3728 0.1979 0.1995 0.033 Uiso 1 1 calc R U . . .
C22 C 0.4232(3) 0.2189(3) 0.12378(18) 0.0361(10) Uani 1 1 d . . . . .
H22 H 0.3687 0.1969 0.1055 0.043 Uiso 1 1 calc R U . . .
C23 C 0.5000 0.2500 0.0936(2) 0.0405(15) Uani 1 2 d DS T P . .
C24 C 0.5185(9) 0.2573(17) 0.0322(3) 0.047(3) Uani 0.5 1 d D U P B -1
H24A H 0.5419 0.3209 0.0234 0.056 Uiso 0.5 1 calc R U P B -1
H24B H 0.5673 0.2115 0.0216 0.056 Uiso 0.5 1 calc R U P B -1
C25 C 0.4321(8) 0.2389(10) 0.0008(4) 0.073(4) Uani 0.5 1 d D . P B -1
H25A H 0.4454 0.2445 -0.0384 0.110 Uiso 0.5 1 calc R U P B -1
H25B H 0.3839 0.2844 0.0112 0.110 Uiso 0.5 1 calc R U P B -1
H25C H 0.4098 0.1754 0.0088 0.110 Uiso 0.5 1 calc R U P B -1

loop_
_atom_site_aniso_label
_atom_site_aniso_U_11
_atom_site_aniso_U_22
_atom_site_aniso_U_33
_atom_site_aniso_U_23
_atom_site_aniso_U_13
_atom_site_aniso_U_12
Re1 0.01637(9) 0.01739(9) 0.01457(10) -0.00031(9) 0.00035(8) -0.00059(7)
Re2 0.01756(15) 0.01695(15) 0.01318(14) 0.000 0.000 0.00001(12)
Mo1 0.01637(9) 0.01739(9) 0.01457(10) -0.00031(9) 0.00035(8) -0.00059(7)
Mo2 0.01756(15) 0.01695(15) 0.01318(14) 0.000 0.000 0.00001(12)
S1 0.0195(4) 0.0227(5) 0.0170(5) 0.0011(4) -0.0029(4) 0.0003(4)
S2 0.0236(5) 0.0195(4) 0.0180(5) 0.0024(4) 0.0000(4) -0.0014(4)
N1 0.0207(14) 0.0242(14) 0.0205(16) 0.0007(15) 0.0006(14) 0.0018(12)
N2 0.026(3) 0.017(2) 0.018(2) 0.000 0.000 0.004(2)
C11 0.029(2) 0.0229(19) 0.028(2) -0.0037(17) 0.0004(17) -0.0013(17)
C12 0.033(2) 0.0235(19) 0.035(3) 0.0003(18) 0.0120(19) -0.0011(18)
C13 0.0263(19) 0.034(2) 0.042(3) 0.003(2) 0.001(2) -0.0049(17)
C14 0.037(2) 0.057(3) 0.025(3) -0.002(2) -0.0063(19) -0.016(2)
C15 0.034(2) 0.044(3) 0.023(2) -0.0028(19) 0.0004(18) -0.008(2)
C16 0.033(2) 0.063(3) 0.063(4) 0.007(3) 0.001(3) -0.022(2)
C17 0.033(3) 0.074(5) 0.061(5) -0.006(4) -0.005(3) -0.025(3)
C17A 0.072(18) 0.11(2) 0.08(2) 0.031(16) -0.026(15) -0.019(16)
C21 0.031(2) 0.026(2) 0.026(2) -0.0055(17) -0.0054(17) 0.0073(18)
C22 0.046(2) 0.039(2) 0.023(2) -0.008(2) -0.015(2) 0.016(2)
C23 0.065(5) 0.040(4) 0.016(3) 0.000 0.000 0.016(4)
C24 0.048(8) 0.065(7) 0.028(4) 0.000(6) -0.006(4) -0.012(7)
C25 0.092(9) 0.106(10) 0.021(6) -0.004(6) -0.007(6) 0.008(9)

loop_
_atom_type_symbol
_atom_type_description
_atom_type_scat_dispersion_real
_atom_type_scat_dispersion_imag
_atom_type_scat_source
C C 0.0033 0.0016 'International Tables Vol C Tables 4.2.6.8 and 6.1.1.4'
H H 0.0000 0.0000 'International Tables Vol C Tables 4.2.6.8 and 6.1.1.4'
Mo Mo -1.6832 0.6857 'International Tables Vol C Tables 4.2.6.8 and 6.1.1.4'
N N 0.0061 0.0033 'International Tables Vol C Tables 4.2.6.8 and 6.1.1.4'
Re Re -1.0185 7.2310 'International Tables Vol C Tables 4.2.6.8 and 6.1.1.4'
S S 0.1246 0.1234 'International Tables Vol C Tables 4.2.6.8 and 6.1.1.4'

loop_
_geom_angle_atom_site_label_1
_geom_angle_atom_site_label_2
_geom_angle_atom_site_label_3
_geom_angle
_geom_angle_site_symmetry_1
_geom_angle_site_symmetry_3
_geom_angle_publ_flag
Re1 Re1 Mo1 89.998(1) 10_666 12_656 ?
Re1 Re1 Mo1 0.000(7) 10_666 10_666 ?
Re2 Re1 Re1 60.085(7) . 10_666 ?
Re2 Re1 Re1 59.621(7) 10_666 10_666 ?
Re2 Re1 Re2 89.491(13) . 10_666 ?
Re2 Re1 Mo1 60.085(7) . 10_666 ?
Re2 Re1 Mo1 59.621(7) 10_666 10_666 ?
Re2 Re1 Mo1 60.085(7) . 12_656 ?
Re2 Re1 Mo1 59.621(7) 10_666 12_656 ?
Re2 Re1 Mo2 89.5 . 10_666 ?
Re2 Re1 Mo2 0.0 10_666 10_666 ?
Mo1 Re1 Mo1 89.998(1) 10_666 12_656 ?
Mo2 Re1 Re1 59.621(7) 10_666 10_666 ?
Mo2 Re1 Mo1 59.621(7) 10_666 10_666 ?
Mo2 Re1 Mo1 59.621(7) 10_666 12_656 ?
S1 Re1 Re1 117.22(2) 10_666 10_666 ?
S1 Re1 Re1 57.20(2) 3_655 10_666 ?
S1 Re1 Re2 117.34(2) 10_666 . ?
S1 Re1 Re2 57.76(2) 3_655 . ?
S1 Re1 Re2 116.78(2) 3_655 10_666 ?
S1 Re1 Re2 57.62(2) 10_666 10_666 ?
S1 Re1 Mo1 57.29(2) 10_666 12_656 ?
S1 Re1 Mo1 117.79(2) 3_655 12_656 ?
S1 Re1 Mo1 117.22(2) 10_666 10_666 ?
S1 Re1 Mo1 57.20(2) 3_655 10_666 ?
S1 Re1 Mo2 57.62(2) 10_666 10_666 ?
S1 Re1 Mo2 116.78(2) 3_655 10_666 ?
S1 Re1 S1 173.56(3) 10_666 3_655 ?
S1 Re1 S2 89.35(3) 3_655 10_666 ?
S1 Re1 S2 89.46(3) 10_666 . ?
S1 Re1 S2 89.71(3) 10_666 10_666 ?
S1 Re1 S2 90.79(3) 3_655 . ?
S2 Re1 Re1 57.34(2) 10_666 10_666 ?
S2 Re1 Re1 117.85(2) . 10_666 ?
S2 Re1 Re2 57.61(2) 10_666 10_666 ?
S2 Re1 Re2 117.39(2) 10_666 . ?
S2 Re1 Re2 117.00(2) . 10_666 ?
S2 Re1 Re2 57.81(2) . . ?
S2 Re1 Mo1 117.21(2) 10_666 12_656 ?
S2 Re1 Mo1 57.42(2) . 12_656 ?
S2 Re1 Mo1 117.85(2) . 10_666 ?
S2 Re1 Mo1 57.34(2) 10_666 10_666 ?
S2 Re1 Mo2 117.00(2) . 10_666 ?
S2 Re1 Mo2 57.61(2) 10_666 10_666 ?
S2 Re1 S2 173.75(3) . 10_666 ?
N1 Re1 Re1 135.59(7) . 10_666 ?
N1 Re1 Re2 136.04(9) . 10_666 ?
N1 Re1 Re2 134.47(9) . . ?
N1 Re1 Mo1 135.59(7) . 10_666 ?
N1 Re1 Mo1 134.41(7) . 12_656 ?
N1 Re1 Mo2 136.04(9) . 10_666 ?
N1 Re1 S1 93.22(8) . 10_666 ?
N1 Re1 S1 93.21(8) . 3_655 ?
N1 Re1 S2 94.03(8) . 10_666 ?
N1 Re1 S2 92.21(8) . . ?
Re1 Re2 Re1 60.294(8) 3_655 10_666 ?
Re1 Re2 Re1 60.294(8) 3_655 12_656 ?
Re1 Re2 Re1 90.780(15) 3_655 . ?
Re1 Re2 Re1 60.294(8) . 12_656 ?
Re1 Re2 Re1 90.237(15) 12_656 10_666 ?
Re1 Re2 Re1 60.293(7) . 10_666 ?
Re1 Re2 Mo1 60.294(8) 3_655 12_656 ?
Re1 Re2 Mo1 60.3 . 12_656 ?
Re1 Re2 Mo1 0.000(10) 12_656 12_656 ?
Mo1 Re2 Re1 0.0 3_655 3_655 ?
Mo1 Re2 Re1 90.8 3_655 . ?
Mo1 Re2 Re1 60.3 3_655 10_666 ?
Mo1 Re2 Re1 60.3 3_655 12_656 ?
Mo1 Re2 Re1 90.2 12_656 10_666 ?
Mo1 Re2 Mo1 60.294(8) 3_655 12_656 ?
S1 Re2 Re1 117.44(2) . . ?
S1 Re2 Re1 57.17(2) . 12_656 ?
S1 Re2 Re1 117.65(2) . 10_666 ?
S1 Re2 Re1 117.64(2) 3_655 12_656 ?
S1 Re2 Re1 57.17(2) 3_655 10_666 ?
S1 Re2 Re1 57.41(2) 3_655 . ?
S1 Re2 Re1 57.41(2) . 3_655 ?
S1 Re2 Re1 117.44(2) 3_655 3_655 ?
S1 Re2 Mo1 57.17(2) . 12_656 ?
S1 Re2 Mo1 117.44(2) 3_655 3_655 ?
S1 Re2 Mo1 57.41(2) . 3_655 ?
S1 Re2 Mo1 117.64(2) 3_655 12_656 ?
S1 Re2 S1 173.65(5) . 3_655 ?
S1 Re2 S2 90.38(3) . 3_655 ?
S1 Re2 S2 89.29(3) . . ?
S1 Re2 S2 89.29(3) 3_655 3_655 ?
S1 Re2 S2 90.38(3) 3_655 . ?
S2 Re2 Re1 57.41(2) 3_655 10_666 ?
S2 Re2 Re1 117.69(2) 3_655 . ?
S2 Re2 Re1 117.77(2) . 10_666 ?
S2 Re2 Re1 117.69(2) . 3_655 ?
S2 Re2 Re1 57.52(2) . . ?
S2 Re2 Re1 57.52(2) 3_655 3_655 ?
S2 Re2 Re1 57.41(2) . 12_656 ?
S2 Re2 Re1 117.77(2) 3_655 12_656 ?
S2 Re2 Mo1 117.77(2) 3_655 12_656 ?
S2 Re2 Mo1 57.41(2) . 12_656 ?
S2 Re2 Mo1 117.69(2) . 3_655 ?
S2 Re2 Mo1 57.52(2) 3_655 3_655 ?
S2 Re2 S2 174.10(5) 3_655 . ?
N2 Re2 Re1 134.882(7) . 10_666 ?
N2 Re2 Re1 134.882(7) . 12_656 ?
N2 Re2 Re1 134.610(8) . 3_655 ?
N2 Re2 Re1 134.610(7) . . ?
N2 Re2 Mo1 134.882(7) . 12_656 ?
N2 Re2 Mo1 134.610(8) . 3_655 ?
N2 Re2 S1 93.17(2) . . ?
N2 Re2 S1 93.18(2) . 3_655 ?
N2 Re2 S2 92.95(2) . 3_655 ?
N2 Re2 S2 92.95(2) . . ?
Re1 S1 Re1 65.51(2) 12_656 3_655 ?
Re1 S1 Re2 64.83(2) 3_655 . ?
Re1 S1 Re2 65.21(2) 12_656 . ?
Re1 S1 Mo1 65.51(2) 12_656 3_655 ?
Mo1 S1 Re1 0.0 3_655 3_655 ?
Mo1 S1 Re1 0.0 12_656 12_656 ?
Mo1 S1 Re1 65.5 12_656 3_655 ?
Mo1 S1 Re2 65.21(2) 12_656 . ?
Mo1 S1 Re2 64.83(2) 3_655 . ?
Mo1 S1 Mo1 65.51(2) 12_656 3_655 ?
Re1 S2 Re1 65.25(2) . 12_656 ?
Re1 S2 Re2 64.98(2) 12_656 . ?
Re1 S2 Re2 64.67(2) . . ?
Re1 S2 Mo1 65.2 . 12_656 ?
Mo1 S2 Re1 0.0 12_656 12_656 ?
Mo1 S2 Re2 64.98(2) 12_656 . ?
C11 N1 Re1 121.6(3) . . ?
C15 N1 Re1 121.7(3) . . ?
C15 N1 C11 116.6(3) . . ?
C21 N2 Re2 121.8(2) . . ?
C21 N2 Re2 121.8(2) 3_655 . ?
C21 N2 C21 116.5(5) . 3_655 ?
N1 C11 H11 118.4 . . ?
N1 C11 C12 123.1(4) . . ?
C12 C11 H11 118.4 . . ?
C11 C12 H12 119.7 . . ?
C11 C12 C13 120.6(4) . . ?
C13 C12 H12 119.7 . . ?
C12 C13 C14 116.1(4) . . ?
C12 C13 C16 120.9(4) . . ?
C14 C13 C16 123.0(4) . . ?
C13 C14 H14 119.7 . . ?
C15 C14 C13 120.6(4) . . ?
C15 C14 H14 119.7 . . ?
N1 C15 C14 123.0(4) . . ?
N1 C15 H15 118.5 . . ?
C14 C15 H15 118.5 . . ?
C13 C16 H16A 108.8 . . ?
C13 C16 H16B 108.8 . . ?
C13 C16 H16C 108.9 . . ?
C13 C16 H16D 108.9 . . ?
H16A C16 H16B 107.7 . . ?
H16C C16 H16D 107.7 . . ?
C17 C16 C13 113.6(4) . . ?
C17 C16 H16A 108.8 . . ?
C17 C16 H16B 108.8 . . ?
C17A C16 C13 113.3(15) . . ?
C17A C16 H16C 108.9 . . ?
C17A C16 H16D 108.9 . . ?
C16 C17 H17A 109.5 . . ?
C16 C17 H17B 109.5 . . ?
C16 C17 H17C 109.5 . . ?
H17A C17 H17B 109.5 . . ?
H17A C17 H17C 109.5 . . ?
H17B C17 H17C 109.5 . . ?
C16 C17A H17D 109.5 . . ?
C16 C17A H17E 109.5 . . ?
C16 C17A H17F 109.5 . . ?
H17D C17A H17E 109.5 . . ?
H17D C17A H17F 109.5 . . ?
H17E C17A H17F 109.5 . . ?
N2 C21 H21 118.2 . . ?
N2 C21 C22 123.6(4) . . ?
C22 C21 H21 118.2 . . ?
C21 C22 H22 119.9 . . ?
C21 C22 C23 120.2(4) . . ?
C23 C22 H22 119.9 . . ?
C22 C23 C22 116.0(5) 3_655 . ?
C22 C23 C24 111.3(5) 3_655 . ?
C22 C23 C24 132.7(5) . . ?
C23 C24 H24A 109.5 . . ?
C23 C24 H24B 109.5 . . ?
H24A C24 H24B 108.1 . . ?
C25 C24 C23 110.8(7) . . ?
C25 C24 H24A 109.5 . . ?
C25 C24 H24B 109.5 . . ?
C24 C25 H25A 109.5 . . ?
C24 C25 H25B 109.5 . . ?
C24 C25 H25C 109.5 . . ?
H25A C25 H25B 109.5 . . ?
H25A C25 H25C 109.5 . . ?
H25B C25 H25C 109.5 . . ?

loop_
_geom_bond_atom_site_label_1
_geom_bond_atom_site_label_2
_geom_bond_distance
_geom_bond_site_symmetry_2
_geom_bond_publ_flag
Re1 Re1 2.6210(3) 10_666 ?
Re1 Re2 2.6156(3) 10_666 ?
Re1 Re2 2.6033(3) . ?
Re1 Mo1 2.6210(3) 10_666 ?
Re1 Mo1 2.6211(3) 12_656 ?
Re1 Mo2 2.6156(3) 10_666 ?
Re1 S1 2.4208(10) 10_666 ?
Re1 S1 2.4235(9) 3_655 ?
Re1 S2 2.4320(10) 10_666 ?
Re1 S2 2.4298(9) . ?
Re1 N1 2.234(3) . ?
Re2 Re1 2.6156(3) 12_656 ?
Re2 Re1 2.6156(3) 10_666 ?
Re2 Re1 2.6033(3) 3_655 ?
Re2 Mo1 2.6156(3) 12_656 ?
Re2 Mo1 2.6033(3) 3_655 ?
Re2 S1 2.4331(9) 3_655 ?
Re2 S1 2.4331(9) . ?
Re2 S2 2.4374(9) 3_655 ?
Re2 S2 2.4375(9) . ?
Re2 N2 2.229(4) . ?
S1 Re1 2.4208(9) 12_656 ?
S1 Re1 2.4235(9) 3_655 ?
S1 Mo1 2.4208(9) 12_656 ?
S1 Mo1 2.4235(9) 3_655 ?
S2 Re1 2.4321(10) 12_656 ?
S2 Mo1 2.4321(10) 12_656 ?
N1 C11 1.345(5) . ?
N1 C15 1.342(5) . ?
N2 C21 1.339(4) . ?
N2 C21 1.339(4) 3_655 ?
C11 H11 0.9500 . ?
C11 C12 1.380(5) . ?
C12 H12 0.9500 . ?
C12 C13 1.380(6) . ?
C13 C14 1.394(6) . ?
C13 C16 1.512(5) . ?
C14 H14 0.9500 . ?
C14 C15 1.375(5) . ?
C15 H15 0.9500 . ?
C16 H16A 0.9900 . ?
C16 H16B 0.9900 . ?
C16 H16C 0.9900 . ?
C16 H16D 0.9900 . ?
C16 C17 1.497(7) . ?
C16 C17A 1.457(18) . ?
C17 H17A 0.9800 . ?
C17 H17B 0.9800 . ?
C17 H17C 0.9800 . ?
C17A H17D 0.9800 . ?
C17A H17E 0.9800 . ?
C17A H17F 0.9800 . ?
C21 H21 0.9500 . ?
C21 C22 1.379(6) . ?
C22 H22 0.9500 . ?
C22 C23 1.394(5) . ?
C23 C22 1.394(5) 3_655 ?
C23 C24 1.530(9) . ?
C24 H24A 0.9900 . ?
C24 H24B 0.9900 . ?
C24 C25 1.475(12) . ?
C25 H25A 0.9800 . ?
C25 H25B 0.9800 . ?
C25 H25C 0.9800 . ?

loop_
_geom_torsion_atom_site_label_1
_geom_torsion_atom_site_label_2
_geom_torsion_atom_site_label_3
_geom_torsion_atom_site_label_4
_geom_torsion
_geom_torsion_site_symmetry_1
_geom_torsion_site_symmetry_2
_geom_torsion_site_symmetry_3
_geom_torsion_site_symmetry_4
_geom_torsion_publ_flag
Re1 N1 C11 C12 -173.8(3) . . . . ?
Re1 N1 C15 C14 174.4(3) . . . . ?
Re2 N2 C21 C22 179.9(3) . . . . ?
N1 C11 C12 C13 -1.1(6) . . . . ?
N2 C21 C22 C23 0.3(5) . . . . ?
C11 N1 C15 C14 -1.6(6) . . . . ?
C11 C12 C13 C14 -0.6(6) . . . . ?
C11 C12 C13 C16 179.9(4) . . . . ?
C12 C13 C14 C15 1.2(6) . . . . ?
C12 C13 C16 C17 -148.9(5) . . . . ?
C12 C13 C16 C17A 68(2) . . . . ?
C13 C14 C15 N1 -0.1(7) . . . . ?
C14 C13 C16 C17 31.6(7) . . . . ?
C14 C13 C16 C17A -111.9(19) . . . . ?
C15 N1 C11 C12 2.2(6) . . . . ?
C16 C13 C14 C15 -179.3(4) . . . . ?
C21 N2 C21 C22 -0.1(3) 3_655 . . . ?
C21 C22 C23 C22 -0.1(3) . . . 3_655 ?
C21 C22 C23 C24 179.8(13) . . . . ?
C22 C23 C24 C25 9(2) . . . . ?
C22 C23 C24 C25 -170.9(12) 3_655 . . . ?
